data_7715565
loop_
_publ_author_name
'Franco Machado, Jo&#xe3;o'
'S&#xe1;, Marco'
'Pires, In&#xea;s'
'da Silva, Miguel Tarita'
'Marques, Fernanda'
'Coelho, Jaime A. S.'
'Mendes, Filipa'
'Piedade, M F&#xe1;tima M'
'Machuqueiro, Miguel'
'Jim&#xe9;nez, Mar&#xed;a Angeles'
'Garcia, Maria Helena'
'Correia, Jo&#xe3;o D G'
'Morais, T&#xe2;nia S'

_publ_section_title
;
 Dual FGFR-targeting and pH-activatable ruthenium-peptide conjugates for
 targeted therapy of breast cancer.
;
_journal_issue 18
_journal_name_full 'Dalton transactions (Cambridge, England : 2003)'
_journal_page_first 7682
_journal_page_last 7693
_journal_paper_doi 10.1039/d4dt00497c
_journal_volume 53
_journal_year 2024
_chemical_formula_sum 'C43 H37 Cl O P2 Ru'
_chemical_formula_weight 768.18
_space_group_crystal_system triclinic
_space_group_IT_number 2
_space_group_name_Hall '-P 1'
_space_group_name_H-M_alt 'P -1'
_atom_sites_solution_hydrogens geom
_audit_creation_method SHELXL-2018/3
_audit_update_record
;
2024-02-14 deposited with the CCDC.	2024-03-26 downloaded from the CCDC.
;
_cell_angle_alpha 85.0610(10)
_cell_angle_beta 75.2640(10)
_cell_angle_gamma 63.1770(10)
_cell_formula_units_Z 2
_cell_length_a 10.5179(3)
_cell_length_b 11.2268(4)
_cell_length_c 19.1391(7)
_cell_measurement_reflns_used 9814
_cell_measurement_temperature 298(2)
_cell_measurement_theta_max 27.49
_cell_measurement_theta_min 2.20
_cell_volume 1949.41(12)
_computing_structure_refinement 'SHELXL-2018/3 (Sheldrick, 2018)'
_computing_structure_solution 'SHELXT 2018/2 (Sheldrick, 2018)'
_diffrn_ambient_temperature 298(2)
_diffrn_measured_fraction_theta_full 0.992
_diffrn_measured_fraction_theta_max 0.993
_diffrn_measurement_device_type 'Bruker APEX-II CCD'
_diffrn_measurement_method '\f and \w scans'
_diffrn_radiation_type MoK\a
_diffrn_radiation_wavelength 0.71073
_diffrn_reflns_av_R_equivalents 0.0361
_diffrn_reflns_av_unetI/netI 0.0236
_diffrn_reflns_Laue_measured_fraction_full 0.992
_diffrn_reflns_Laue_measured_fraction_max 0.993
_diffrn_reflns_limit_h_max 13
_diffrn_reflns_limit_h_min -12
_diffrn_reflns_limit_k_max 14
_diffrn_reflns_limit_k_min -14
_diffrn_reflns_limit_l_max 24
_diffrn_reflns_limit_l_min -24
_diffrn_reflns_number 48830
_diffrn_reflns_point_group_measured_fraction_full 0.992
_diffrn_reflns_point_group_measured_fraction_max 0.993
_diffrn_reflns_theta_full 25.242
_diffrn_reflns_theta_max 27.503
_diffrn_reflns_theta_min 2.034
_exptl_absorpt_coefficient_mu 0.584
_exptl_absorpt_correction_T_max 0.7456
_exptl_absorpt_correction_T_min 0.7102
_exptl_absorpt_correction_type multi-scan
_exptl_crystal_colour red
_exptl_crystal_density_diffrn 1.309
_exptl_crystal_description Chunk
_exptl_crystal_F_000 788
_exptl_crystal_size_max 0.200
_exptl_crystal_size_mid 0.150
_exptl_crystal_size_min 0.100
_refine_diff_density_max 1.678
_refine_diff_density_min -0.420
_refine_diff_density_rms 0.104
_refine_ls_extinction_method none
_refine_ls_goodness_of_fit_ref 0.936
_refine_ls_hydrogen_treatment constr
_refine_ls_matrix_type full
_refine_ls_number_parameters 433
_refine_ls_number_reflns 8897
_refine_ls_number_restraints 0
_refine_ls_restrained_S_all 0.936
_refine_ls_R_factor_all 0.0460
_refine_ls_R_factor_gt 0.0393
_refine_ls_shift/su_max 0.002
_refine_ls_shift/su_mean 0.000
_refine_ls_structure_factor_coef Fsqd
_refine_ls_weighting_details 'w=1/[\s^2^(Fo^2^)+(0.1000P)^2^+2.3002P] where P=(Fo^2^+2Fc^2^)/3'
_refine_ls_weighting_scheme calc
_refine_ls_wR_factor_gt 0.1280
_refine_ls_wR_factor_ref 0.1344
_reflns_Friedel_coverage 0.000
_reflns_number_gt 7928
_reflns_number_total 8897
_reflns_threshold_expression 'I > 2\s(I)'
_cod_data_source_file d4dt00497c3.cif
_cod_data_source_block shelx
_cod_depositor_comments 'Adding full bibliography for 7715565--7715567.cif.'
_cod_database_code 7715565
_shelx_shelxl_version_number 2018/3
_shelx_space_group_comment
;
The symmetry employed for this shelxl refinement is uniquely defined
by the following loop, which should always be used as a source of
symmetry information in preference to the above space-group names.
They are only intended as comments.
;
_shelx_estimated_absorpt_t_min 0.892
_shelx_estimated_absorpt_t_max 0.944

loop_
_space_group_symop_operation_xyz
'x, y, z'
'-x, -y, -z'

loop_
_atom_site_label
_atom_site_type_symbol
_atom_site_fract_x
_atom_site_fract_y
_atom_site_fract_z
_atom_site_U_iso_or_equiv
_atom_site_adp_type
_atom_site_occupancy
_atom_site_site_symmetry_order
_atom_site_calc_flag
_atom_site_refinement_flags_posn
_atom_site_refinement_flags_adp
_atom_site_refinement_flags_occupancy
_atom_site_disorder_assembly
_atom_site_disorder_group
Ru1 Ru 0.20236(2) 0.24826(2) 0.81714(2) 0.02442(9) Uani 1 1 d . . . . .
P1 P 0.35401(7) 0.35173(7) 0.80846(4) 0.02583(15) Uani 1 1 d . . . . .
P2 P 0.34695(9) 0.08463(7) 0.72687(4) 0.03312(17) Uani 1 1 d . . . . .
Cl1 Cl 0.07288(9) 0.39477(8) 0.73031(4) 0.04144(18) Uani 1 1 d . . . . .
O1 O -0.1631(3) 0.5386(3) 0.93899(16) 0.0533(6) Uani 1 1 d . . . . .
C20 C 0.4955(3) 0.2597(3) 0.85858(16) 0.0307(6) Uani 1 1 d . . . . .
C3 C 0.2195(3) 0.1628(3) 0.92410(16) 0.0358(6) Uani 1 1 d . . . . .
H3 H 0.307407 0.126128 0.938400 0.043 Uiso 1 1 calc R U . . .
C14 C 0.4546(4) 0.3947(3) 0.72438(17) 0.0355(6) Uani 1 1 d . . . . .
C33 C 0.5397(4) -0.0731(3) 0.8135(2) 0.0448(8) Uani 1 1 d . . . . .
H33 H 0.478099 -0.007423 0.849398 0.054 Uiso 1 1 calc R U . . .
C1 C -0.0056(3) 0.3134(3) 0.90525(16) 0.0326(6) Uani 1 1 d . . . . .
C32 C 0.5082(4) -0.0602(3) 0.7461(2) 0.0439(8) Uani 1 1 d . . . . .
C9 C 0.1092(3) 0.5927(3) 0.86006(17) 0.0355(6) Uani 1 1 d . . . . .
H9 H 0.056826 0.555396 0.845375 0.043 Uiso 1 1 calc R U . . .
C2 C 0.1094(3) 0.2984(3) 0.93597(15) 0.0330(6) Uani 1 1 d . . . . .
H2 H 0.112850 0.365293 0.959805 0.040 Uiso 1 1 calc R U . . .
C5 C 0.0317(4) 0.1858(3) 0.87391(18) 0.0375(6) Uani 1 1 d . . . . .
H5 H -0.024221 0.166918 0.850042 0.045 Uiso 1 1 calc R U . . .
C8 C 0.2581(3) 0.5195(3) 0.85233(16) 0.0324(6) Uani 1 1 d . . . . .
C4 C 0.1705(4) 0.0943(3) 0.88658(18) 0.0405(7) Uani 1 1 d . . . . .
H4 H 0.220837 0.004348 0.872535 0.049 Uiso 1 1 calc R U . . .
C25 C 0.6336(4) 0.1607(3) 0.8245(2) 0.0407(7) Uani 1 1 d . . . . .
H25 H 0.657516 0.146479 0.774674 0.049 Uiso 1 1 calc R U . . .
C21 C 0.4612(4) 0.2767(4) 0.93339(18) 0.0456(8) Uani 1 1 d . . . . .
H21 H 0.370301 0.342088 0.957319 0.055 Uiso 1 1 calc R U . . .
C26 C 0.4306(4) 0.1224(3) 0.63641(17) 0.0428(7) Uani 1 1 d . . . . .
C38 C 0.2346(4) 0.0071(4) 0.71000(18) 0.0454(8) Uani 1 1 d . . . . .
C10 C 0.0363(4) 0.7222(3) 0.8897(2) 0.0462(8) Uani 1 1 d . . . . .
H10 H -0.064255 0.770884 0.894261 0.055 Uiso 1 1 calc R U . . .
C15 C 0.3876(4) 0.4372(4) 0.66712(19) 0.0477(8) Uani 1 1 d . . . . .
H15 H 0.300904 0.432022 0.669159 0.057 Uiso 1 1 calc R U . . .
C24 C 0.7354(4) 0.0834(4) 0.8637(2) 0.0518(9) Uani 1 1 d . . . . .
H24 H 0.827500 0.019552 0.839917 0.062 Uiso 1 1 calc R U . . .
C6 C -0.1426(3) 0.4378(3) 0.90869(19) 0.0403(7) Uani 1 1 d . . . . .
C11 C 0.1105(5) 0.7784(3) 0.9122(2) 0.0520(9) Uani 1 1 d . . . . .
H11 H 0.061011 0.864551 0.932534 0.062 Uiso 1 1 calc R U . . .
C43 C 0.1055(5) 0.0864(5) 0.6908(3) 0.0628(11) Uani 1 1 d . . . . .
H43 H 0.078586 0.176903 0.684383 0.075 Uiso 1 1 calc R U . . .
C27 C 0.3571(6) 0.1628(5) 0.5821(2) 0.0630(11) Uani 1 1 d . . . . .
H27 H 0.261996 0.172202 0.590142 0.076 Uiso 1 1 calc R U . . .
C34 C 0.6618(5) -0.1827(4) 0.8283(3) 0.0603(11) Uani 1 1 d . . . . .
H34 H 0.679994 -0.190884 0.873941 0.072 Uiso 1 1 calc R U . . .
C19 C 0.5844(5) 0.4027(5) 0.7197(2) 0.0623(11) Uani 1 1 d . . . . .
H19 H 0.630063 0.375252 0.757832 0.075 Uiso 1 1 calc R U . . .
C31 C 0.5710(5) 0.1120(5) 0.6220(2) 0.0604(10) Uani 1 1 d . . . . .
H31 H 0.621717 0.085978 0.658337 0.072 Uiso 1 1 calc R U . . .
C23 C 0.7011(5) 0.1005(5) 0.9371(3) 0.0621(12) Uani 1 1 d . . . . .
H23 H 0.769537 0.048878 0.963463 0.075 Uiso 1 1 calc R U . . .
C22 C 0.5621(5) 0.1964(5) 0.9722(2) 0.0601(11) Uani 1 1 d . . . . .
H22 H 0.537098 0.206399 1.022289 0.072 Uiso 1 1 calc R U . . .
C39 C 0.2739(6) -0.1286(4) 0.7199(2) 0.0643(12) Uani 1 1 d . . . . .
H39 H 0.361430 -0.184105 0.732590 0.077 Uiso 1 1 calc R U . . .
C16 C 0.4510(6) 0.4877(5) 0.6064(2) 0.0636(11) Uani 1 1 d . . . . .
H16 H 0.406003 0.516050 0.568031 0.076 Uiso 1 1 calc R U . . .
C7 C -0.2535(5) 0.4348(5) 0.8736(3) 0.0661(12) Uani 1 1 d . . . . .
H7A H -0.217546 0.347286 0.852900 0.099 Uiso 1 1 calc R U . . .
H7B H -0.344178 0.456244 0.909192 0.099 Uiso 1 1 calc R U . . .
H7C H -0.269822 0.499090 0.836313 0.099 Uiso 1 1 calc R U . . .
C17 C 0.5768(6) 0.4958(5) 0.6026(3) 0.0720(13) Uani 1 1 d . . . . .
H17 H 0.616710 0.531340 0.562264 0.086 Uiso 1 1 calc R U . . .
C12 C 0.2570(6) 0.7076(4) 0.9047(3) 0.0732(15) Uani 1 1 d . . . . .
H12 H 0.307836 0.746039 0.919780 0.088 Uiso 1 1 calc R U . . .
C13 C 0.3332(5) 0.5782(4) 0.8747(3) 0.0667(13) Uani 1 1 d . . . . .
H13 H 0.434087 0.531286 0.869692 0.080 Uiso 1 1 calc R U . . .
C37 C 0.6047(6) -0.1592(4) 0.6936(3) 0.0733(14) Uani 1 1 d . . . . .
H37 H 0.586962 -0.152692 0.647845 0.088 Uiso 1 1 calc R U . . .
C35 C 0.7562(5) -0.2795(4) 0.7745(3) 0.0721(14) Uani 1 1 d . . . . .
H35 H 0.838870 -0.352061 0.783777 0.087 Uiso 1 1 calc R U . . .
C30 C 0.6369(7) 0.1394(6) 0.5553(3) 0.0815(15) Uani 1 1 d . . . . .
H30 H 0.730953 0.132706 0.547164 0.098 Uiso 1 1 calc R U . . .
C36 C 0.7276(6) -0.2681(4) 0.7083(3) 0.0847(17) Uani 1 1 d . . . . .
H36 H 0.790480 -0.333521 0.672423 0.102 Uiso 1 1 calc R U . . .
C18 C 0.6462(7) 0.4515(6) 0.6585(3) 0.0805(16) Uani 1 1 d . . . . .
H18 H 0.734582 0.454283 0.655083 0.097 Uiso 1 1 calc R U . . .
C42 C 0.0129(7) 0.0333(7) 0.6806(3) 0.0879(18) Uani 1 1 d . . . . .
H42 H -0.074395 0.087481 0.667284 0.106 Uiso 1 1 calc R U . . .
C29 C 0.5663(8) 0.1762(6) 0.5009(3) 0.0886(19) Uani 1 1 d . . . . .
H29 H 0.612580 0.191758 0.455305 0.106 Uiso 1 1 calc R U . . .
C28 C 0.4282(8) 0.1898(6) 0.5141(3) 0.0896(18) Uani 1 1 d . . . . .
H28 H 0.378626 0.217679 0.477350 0.108 Uiso 1 1 calc R U . . .
C40 C 0.1805(9) -0.1803(6) 0.7107(3) 0.0863(18) Uani 1 1 d . . . . .
H40 H 0.205913 -0.270267 0.718526 0.104 Uiso 1 1 calc R U . . .
C41 C 0.0559(9) -0.1037(8) 0.6910(3) 0.100(2) Uani 1 1 d . . . . .
H41 H -0.002950 -0.141210 0.684026 0.119 Uiso 1 1 calc R U . . .

loop_
_atom_site_aniso_label
_atom_site_aniso_U_11
_atom_site_aniso_U_22
_atom_site_aniso_U_33
_atom_site_aniso_U_23
_atom_site_aniso_U_13
_atom_site_aniso_U_12
Ru1 0.02675(13) 0.02018(12) 0.02514(13) 0.00067(8) -0.00732(8) -0.00888(9)
P1 0.0264(3) 0.0231(3) 0.0270(3) 0.0012(2) -0.0075(3) -0.0097(3)
P2 0.0412(4) 0.0234(3) 0.0294(4) -0.0022(3) -0.0067(3) -0.0102(3)
Cl1 0.0427(4) 0.0355(4) 0.0414(4) 0.0073(3) -0.0196(3) -0.0095(3)
O1 0.0371(12) 0.0461(14) 0.0635(17) -0.0158(12) 0.0011(11) -0.0110(11)
C20 0.0276(13) 0.0306(14) 0.0348(14) 0.0047(11) -0.0105(11) -0.0128(11)
C3 0.0361(15) 0.0386(16) 0.0303(14) 0.0103(12) -0.0085(11) -0.0159(13)
C14 0.0422(16) 0.0304(14) 0.0339(15) 0.0040(11) -0.0050(12) -0.0187(13)
C33 0.0421(17) 0.0315(16) 0.054(2) 0.0048(14) -0.0119(15) -0.0112(14)
C1 0.0314(14) 0.0351(15) 0.0326(14) -0.0007(11) -0.0037(11) -0.0175(12)
C32 0.0446(18) 0.0249(14) 0.0467(18) -0.0005(13) -0.0051(14) -0.0049(13)
C9 0.0327(14) 0.0288(14) 0.0425(16) -0.0007(12) -0.0069(12) -0.0121(12)
C2 0.0366(15) 0.0356(15) 0.0283(13) 0.0013(11) -0.0067(11) -0.0180(12)
C5 0.0414(16) 0.0387(16) 0.0399(16) -0.0022(13) -0.0059(13) -0.0256(14)
C8 0.0350(14) 0.0249(13) 0.0378(15) -0.0013(11) -0.0120(12) -0.0118(11)
C4 0.0483(18) 0.0304(15) 0.0386(16) 0.0059(12) -0.0035(13) -0.0185(13)
C25 0.0368(16) 0.0347(16) 0.0469(18) -0.0016(13) -0.0137(13) -0.0104(13)
C21 0.0343(16) 0.067(2) 0.0344(16) 0.0037(15) -0.0088(13) -0.0223(16)
C26 0.059(2) 0.0309(15) 0.0301(15) -0.0027(12) -0.0016(14) -0.0174(14)
C38 0.065(2) 0.0441(18) 0.0330(16) -0.0087(13) -0.0043(15) -0.0309(17)
C10 0.0388(17) 0.0304(16) 0.057(2) -0.0019(14) -0.0024(15) -0.0094(13)
C15 0.053(2) 0.049(2) 0.0353(16) 0.0088(14) -0.0098(15) -0.0198(17)
C24 0.0370(17) 0.0354(17) 0.077(3) 0.0038(17) -0.0235(17) -0.0066(14)
C6 0.0291(14) 0.0426(17) 0.0456(17) -0.0005(14) -0.0016(12) -0.0163(13)
C11 0.061(2) 0.0278(16) 0.058(2) -0.0102(15) -0.0084(18) -0.0135(15)
C43 0.072(3) 0.065(3) 0.065(3) -0.011(2) -0.017(2) -0.041(2)
C27 0.078(3) 0.066(3) 0.042(2) 0.0078(18) -0.016(2) -0.030(2)
C34 0.047(2) 0.046(2) 0.077(3) 0.017(2) -0.021(2) -0.0111(17)
C19 0.073(3) 0.087(3) 0.053(2) 0.022(2) -0.020(2) -0.059(3)
C31 0.060(2) 0.069(3) 0.047(2) -0.0026(19) 0.0014(18) -0.030(2)
C23 0.056(2) 0.066(3) 0.080(3) 0.036(2) -0.043(2) -0.033(2)
C22 0.053(2) 0.096(3) 0.0413(19) 0.022(2) -0.0224(17) -0.040(2)
C39 0.103(4) 0.052(2) 0.048(2) -0.0021(17) -0.008(2) -0.048(2)
C16 0.079(3) 0.067(3) 0.040(2) 0.0167(18) -0.0130(19) -0.032(2)
C7 0.042(2) 0.061(3) 0.104(4) 0.005(2) -0.030(2) -0.0244(19)
C17 0.093(4) 0.073(3) 0.052(2) 0.020(2) 0.000(2) -0.051(3)
C12 0.071(3) 0.047(2) 0.115(4) -0.024(2) -0.040(3) -0.024(2)
C13 0.043(2) 0.045(2) 0.119(4) -0.022(2) -0.036(2) -0.0130(17)
C37 0.080(3) 0.041(2) 0.063(3) -0.0158(19) -0.004(2) 0.001(2)
C35 0.054(2) 0.037(2) 0.099(4) 0.011(2) -0.014(2) -0.0009(18)
C30 0.086(4) 0.081(4) 0.067(3) 0.002(3) 0.012(3) -0.044(3)
C36 0.072(3) 0.035(2) 0.099(4) -0.015(2) 0.009(3) 0.005(2)
C18 0.092(4) 0.114(4) 0.070(3) 0.022(3) -0.011(3) -0.083(4)
C42 0.093(4) 0.124(5) 0.077(3) -0.023(3) -0.015(3) -0.073(4)
C29 0.118(5) 0.075(3) 0.048(3) 0.004(2) 0.018(3) -0.042(3)
C28 0.133(6) 0.094(4) 0.038(2) 0.017(2) -0.021(3) -0.050(4)
C40 0.138(6) 0.076(4) 0.070(3) -0.006(3) -0.004(3) -0.079(4)
C41 0.141(6) 0.127(6) 0.078(4) -0.029(4) 0.004(4) -0.110(5)

loop_
_atom_type_symbol
_atom_type_description
_atom_type_scat_dispersion_real
_atom_type_scat_dispersion_imag
_atom_type_scat_source
C C 0.0033 0.0016 'International Tables Vol C Tables 4.2.6.8 and 6.1.1.4'
H H 0.0000 0.0000 'International Tables Vol C Tables 4.2.6.8 and 6.1.1.4'
Cl Cl 0.1484 0.1585 'International Tables Vol C Tables 4.2.6.8 and 6.1.1.4'
O O 0.0106 0.0060 'International Tables Vol C Tables 4.2.6.8 and 6.1.1.4'
P P 0.1023 0.0942 'International Tables Vol C Tables 4.2.6.8 and 6.1.1.4'
Ru Ru -1.2594 0.8363 'International Tables Vol C Tables 4.2.6.8 and 6.1.1.4'

loop_
_geom_angle_atom_site_label_1
_geom_angle_atom_site_label_2
_geom_angle_atom_site_label_3
_geom_angle
_geom_angle_site_symmetry_1
_geom_angle_site_symmetry_3
_geom_angle_publ_flag
C4 Ru1 C3 37.79(12) . . ?
C4 Ru1 C5 37.78(13) . . ?
C3 Ru1 C5 63.22(12) . . ?
C4 Ru1 C2 62.59(12) . . ?
C3 Ru1 C2 37.53(11) . . ?
C5 Ru1 C2 62.56(11) . . ?
C4 Ru1 C1 62.66(12) . . ?
C3 Ru1 C1 62.41(11) . . ?
C5 Ru1 C1 37.77(11) . . ?
C2 Ru1 C1 36.68(11) . . ?
C4 Ru1 P2 88.08(9) . . ?
C3 Ru1 P2 110.42(9) . . ?
C5 Ru1 P2 103.18(9) . . ?
C2 Ru1 P2 147.60(8) . . ?
C1 Ru1 P2 140.73(8) . . ?
C4 Ru1 P1 133.06(10) . . ?
C3 Ru1 P1 98.09(9) . . ?
C5 Ru1 P1 154.80(9) . . ?
C2 Ru1 P1 92.27(8) . . ?
C1 Ru1 P1 119.82(8) . . ?
P2 Ru1 P1 99.16(3) . . ?
C4 Ru1 Cl1 133.34(10) . . ?
C3 Ru1 Cl1 154.64(9) . . ?
C5 Ru1 Cl1 98.27(9) . . ?
C2 Ru1 Cl1 119.78(8) . . ?
C1 Ru1 Cl1 92.28(8) . . ?
P2 Ru1 Cl1 89.90(3) . . ?
P1 Ru1 Cl1 93.24(3) . . ?
C20 P1 C8 102.87(13) . . ?
C20 P1 C14 103.76(14) . . ?
C8 P1 C14 97.04(14) . . ?
C20 P1 Ru1 110.37(9) . . ?
C8 P1 Ru1 113.43(10) . . ?
C14 P1 Ru1 126.43(11) . . ?
C26 P2 C32 99.62(17) . . ?
C26 P2 C38 104.54(16) . . ?
C32 P2 C38 102.53(18) . . ?
C26 P2 Ru1 122.13(11) . . ?
C32 P2 Ru1 117.84(12) . . ?
C38 P2 Ru1 107.89(12) . . ?
C21 C20 C25 118.3(3) . . ?
C21 C20 P1 120.0(2) . . ?
C25 C20 P1 121.3(2) . . ?
C4 C3 C2 107.7(3) . . ?
C4 C3 Ru1 70.48(17) . . ?
C2 C3 Ru1 72.95(16) . . ?
C4 C3 H3 126.2 . . ?
C2 C3 H3 126.2 . . ?
Ru1 C3 H3 122.1 . . ?
C19 C14 C15 118.9(3) . . ?
C19 C14 P1 122.4(3) . . ?
C15 C14 P1 118.1(3) . . ?
C32 C33 C34 121.2(4) . . ?
C32 C33 H33 119.4 . . ?
C34 C33 H33 119.4 . . ?
C2 C1 C5 108.2(3) . . ?
C2 C1 C6 124.9(3) . . ?
C5 C1 C6 126.9(3) . . ?
C2 C1 Ru1 71.50(17) . . ?
C5 C1 Ru1 69.87(17) . . ?
C6 C1 Ru1 126.7(2) . . ?
C37 C32 C33 117.6(4) . . ?
C37 C32 P2 121.3(3) . . ?
C33 C32 P2 121.1(3) . . ?
C8 C9 C10 120.5(3) . . ?
C8 C9 H9 119.8 . . ?
C10 C9 H9 119.8 . . ?
C1 C2 C3 108.3(3) . . ?
C1 C2 Ru1 71.82(17) . . ?
C3 C2 Ru1 69.52(17) . . ?
C1 C2 H2 125.9 . . ?
C3 C2 H2 125.9 . . ?
Ru1 C2 H2 124.4 . . ?
C4 C5 C1 106.9(3) . . ?
C4 C5 Ru1 69.87(17) . . ?
C1 C5 Ru1 72.36(16) . . ?
C4 C5 H5 126.6 . . ?
C1 C5 H5 126.6 . . ?
Ru1 C5 H5 122.9 . . ?
C9 C8 C13 118.3(3) . . ?
C9 C8 P1 119.7(2) . . ?
C13 C8 P1 121.9(3) . . ?
C3 C4 C5 108.9(3) . . ?
C3 C4 Ru1 71.73(17) . . ?
C5 C4 Ru1 72.35(18) . . ?
C3 C4 H4 125.5 . . ?
C5 C4 H4 125.5 . . ?
Ru1 C4 H4 122.1 . . ?
C24 C25 C20 121.1(3) . . ?
C24 C25 H25 119.5 . . ?
C20 C25 H25 119.5 . . ?
C22 C21 C20 120.1(3) . . ?
C22 C21 H21 119.9 . . ?
C20 C21 H21 119.9 . . ?
C27 C26 C31 118.3(4) . . ?
C27 C26 P2 122.1(3) . . ?
C31 C26 P2 119.6(3) . . ?
C43 C38 C39 119.0(4) . . ?
C43 C38 P2 119.1(3) . . ?
C39 C38 P2 121.8(3) . . ?
C11 C10 C9 120.8(3) . . ?
C11 C10 H10 119.6 . . ?
C9 C10 H10 119.6 . . ?
C14 C15 C16 119.6(4) . . ?
C14 C15 H15 120.2 . . ?
C16 C15 H15 120.2 . . ?
C23 C24 C25 120.4(4) . . ?
C23 C24 H24 119.8 . . ?
C25 C24 H24 119.8 . . ?
O1 C6 C1 120.5(3) . . ?
O1 C6 C7 122.0(3) . . ?
C1 C6 C7 117.5(3) . . ?
C10 C11 C12 119.3(3) . . ?
C10 C11 H11 120.4 . . ?
C12 C11 H11 120.4 . . ?
C38 C43 C42 121.3(5) . . ?
C38 C43 H43 119.4 . . ?
C42 C43 H43 119.4 . . ?
C26 C27 C28 119.0(5) . . ?
C26 C27 H27 120.5 . . ?
C28 C27 H27 120.5 . . ?
C35 C34 C33 119.7(5) . . ?
C35 C34 H34 120.1 . . ?
C33 C34 H34 120.1 . . ?
C18 C19 C14 120.3(4) . . ?
C18 C19 H19 119.8 . . ?
C14 C19 H19 119.8 . . ?
C30 C31 C26 121.3(5) . . ?
C30 C31 H31 119.4 . . ?
C26 C31 H31 119.4 . . ?
C24 C23 C22 119.2(3) . . ?
C24 C23 H23 120.4 . . ?
C22 C23 H23 120.4 . . ?
C21 C22 C23 120.9(4) . . ?
C21 C22 H22 119.5 . . ?
C23 C22 H22 119.5 . . ?
C40 C39 C38 119.5(5) . . ?
C40 C39 H39 120.3 . . ?
C38 C39 H39 120.3 . . ?
C17 C16 C15 120.9(4) . . ?
C17 C16 H16 119.6 . . ?
C15 C16 H16 119.6 . . ?
C6 C7 H7A 109.5 . . ?
C6 C7 H7B 109.5 . . ?
H7A C7 H7B 109.5 . . ?
C6 C7 H7C 109.5 . . ?
H7A C7 H7C 109.5 . . ?
H7B C7 H7C 109.5 . . ?
C16 C17 C18 120.1(4) . . ?
C16 C17 H17 120.0 . . ?
C18 C17 H17 120.0 . . ?
C11 C12 C13 121.3(4) . . ?
C11 C12 H12 119.3 . . ?
C13 C12 H12 119.3 . . ?
C8 C13 C12 119.8(4) . . ?
C8 C13 H13 120.1 . . ?
C12 C13 H13 120.1 . . ?
C32 C37 C36 121.0(5) . . ?
C32 C37 H37 119.5 . . ?
C36 C37 H37 119.5 . . ?
C36 C35 C34 119.8(4) . . ?
C36 C35 H35 120.1 . . ?
C34 C35 H35 120.1 . . ?
C29 C30 C31 120.7(6) . . ?
C29 C30 H30 119.6 . . ?
C31 C30 H30 119.6 . . ?
C35 C36 C37 120.6(4) . . ?
C35 C36 H36 119.7 . . ?
C37 C36 H36 119.7 . . ?
C19 C18 C17 120.1(5) . . ?
C19 C18 H18 120.0 . . ?
C17 C18 H18 120.0 . . ?
C43 C42 C41 118.2(6) . . ?
C43 C42 H42 120.9 . . ?
C41 C42 H42 120.9 . . ?
C28 C29 C30 119.1(5) . . ?
C28 C29 H29 120.4 . . ?
C30 C29 H29 120.4 . . ?
C29 C28 C27 121.6(5) . . ?
C29 C28 H28 119.2 . . ?
C27 C28 H28 119.2 . . ?
C41 C40 C39 121.6(5) . . ?
C41 C40 H40 119.2 . . ?
C39 C40 H40 119.2 . . ?
C40 C41 C42 120.5(5) . . ?
C40 C41 H41 119.8 . . ?
C42 C41 H41 119.8 . . ?

loop_
_geom_bond_atom_site_label_1
_geom_bond_atom_site_label_2
_geom_bond_distance
_geom_bond_site_symmetry_2
_geom_bond_publ_flag
Ru1 C4 2.183(3) . ?
Ru1 C3 2.199(3) . ?
Ru1 C5 2.215(3) . ?
Ru1 C2 2.245(3) . ?
Ru1 C1 2.249(3) . ?
Ru1 P2 2.3154(8) . ?
Ru1 P1 2.3292(7) . ?
Ru1 Cl1 2.4457(7) . ?
P1 C20 1.836(3) . ?
P1 C8 1.843(3) . ?
P1 C14 1.844(3) . ?
P2 C26 1.840(3) . ?
P2 C32 1.839(3) . ?
P2 C38 1.852(4) . ?
O1 C6 1.222(4) . ?
C20 C21 1.392(4) . ?
C20 C25 1.399(4) . ?
C3 C4 1.419(5) . ?
C3 C2 1.430(4) . ?
C3 H3 0.9300 . ?
C14 C19 1.389(5) . ?
C14 C15 1.387(5) . ?
C33 C32 1.392(5) . ?
C33 C34 1.393(5) . ?
C33 H33 0.9300 . ?
C1 C2 1.414(4) . ?
C1 C5 1.445(4) . ?
C1 C6 1.477(4) . ?
C32 C37 1.390(5) . ?
C9 C8 1.375(4) . ?
C9 C10 1.393(4) . ?
C9 H9 0.9300 . ?
C2 H2 0.9300 . ?
C5 C4 1.424(5) . ?
C5 H5 0.9300 . ?
C8 C13 1.390(5) . ?
C4 H4 0.9300 . ?
C25 C24 1.386(5) . ?
C25 H25 0.9300 . ?
C21 C22 1.383(5) . ?
C21 H21 0.9300 . ?
C26 C27 1.377(6) . ?
C26 C31 1.384(6) . ?
C38 C43 1.370(6) . ?
C38 C39 1.397(5) . ?
C10 C11 1.362(5) . ?
C10 H10 0.9300 . ?
C15 C16 1.397(5) . ?
C15 H15 0.9300 . ?
C24 C23 1.367(7) . ?
C24 H24 0.9300 . ?
C6 C7 1.499(5) . ?
C11 C12 1.351(6) . ?
C11 H11 0.9300 . ?
C43 C42 1.408(6) . ?
C43 H43 0.9300 . ?
C27 C28 1.410(7) . ?
C27 H27 0.9300 . ?
C34 C35 1.388(7) . ?
C34 H34 0.9300 . ?
C19 C18 1.384(6) . ?
C19 H19 0.9300 . ?
C31 C30 1.371(6) . ?
C31 H31 0.9300 . ?
C23 C22 1.397(7) . ?
C23 H23 0.9300 . ?
C22 H22 0.9300 . ?
C39 C40 1.397(8) . ?
C39 H39 0.9300 . ?
C16 C17 1.350(7) . ?
C16 H16 0.9300 . ?
C7 H7A 0.9600 . ?
C7 H7B 0.9600 . ?
C7 H7C 0.9600 . ?
C17 C18 1.379(8) . ?
C17 H17 0.9300 . ?
C12 C13 1.393(6) . ?
C12 H12 0.9300 . ?
C13 H13 0.9300 . ?
C37 C36 1.395(7) . ?
C37 H37 0.9300 . ?
C35 C36 1.358(8) . ?
C35 H35 0.9300 . ?
C30 C29 1.360(9) . ?
C30 H30 0.9300 . ?
C36 H36 0.9300 . ?
C18 H18 0.9300 . ?
C42 C41 1.405(10) . ?
C42 H42 0.9300 . ?
C29 C28 1.347(9) . ?
C29 H29 0.9300 . ?
C28 H28 0.9300 . ?
C40 C41 1.334(10) . ?
C40 H40 0.9300 . ?
C41 H41 0.9300 . ?

loop_
_geom_torsion_atom_site_label_1
_geom_torsion_atom_site_label_2
_geom_torsion_atom_site_label_3
_geom_torsion_atom_site_label_4
_geom_torsion
_geom_torsion_site_symmetry_1
_geom_torsion_site_symmetry_2
_geom_torsion_site_symmetry_3
_geom_torsion_site_symmetry_4
_geom_torsion_publ_flag
C8 P1 C20 C21 41.7(3) . . . . ?
C14 P1 C20 C21 142.3(3) . . . . ?
Ru1 P1 C20 C21 -79.7(3) . . . . ?
C8 P1 C20 C25 -145.8(3) . . . . ?
C14 P1 C20 C25 -45.1(3) . . . . ?
Ru1 P1 C20 C25 92.9(3) . . . . ?
C20 P1 C14 C19 -23.5(4) . . . . ?
C8 P1 C14 C19 81.6(4) . . . . ?
Ru1 P1 C14 C19 -152.3(3) . . . . ?
C20 P1 C14 C15 165.0(3) . . . . ?
C8 P1 C14 C15 -89.8(3) . . . . ?
Ru1 P1 C14 C15 36.3(3) . . . . ?
C34 C33 C32 C37 -1.3(6) . . . . ?
C34 C33 C32 P2 -179.9(3) . . . . ?
C26 P2 C32 C37 -42.2(4) . . . . ?
C38 P2 C32 C37 65.1(4) . . . . ?
Ru1 P2 C32 C37 -176.6(3) . . . . ?
C26 P2 C32 C33 136.4(3) . . . . ?
C38 P2 C32 C33 -116.3(3) . . . . ?
Ru1 P2 C32 C33 2.0(4) . . . . ?
C5 C1 C2 C3 0.3(3) . . . . ?
C6 C1 C2 C3 177.5(3) . . . . ?
Ru1 C1 C2 C3 -60.2(2) . . . . ?
C5 C1 C2 Ru1 60.5(2) . . . . ?
C6 C1 C2 Ru1 -122.3(3) . . . . ?
C4 C3 C2 C1 -0.6(3) . . . . ?
Ru1 C3 C2 C1 61.7(2) . . . . ?
C4 C3 C2 Ru1 -62.3(2) . . . . ?
C2 C1 C5 C4 0.2(3) . . . . ?
C6 C1 C5 C4 -176.9(3) . . . . ?
Ru1 C1 C5 C4 61.7(2) . . . . ?
C2 C1 C5 Ru1 -61.6(2) . . . . ?
C6 C1 C5 Ru1 121.3(3) . . . . ?
C10 C9 C8 C13 -0.1(5) . . . . ?
C10 C9 C8 P1 -176.7(3) . . . . ?
C20 P1 C8 C9 -144.9(3) . . . . ?
C14 P1 C8 C9 109.2(3) . . . . ?
Ru1 P1 C8 C9 -25.7(3) . . . . ?
C20 P1 C8 C13 38.6(4) . . . . ?
C14 P1 C8 C13 -67.3(4) . . . . ?
Ru1 P1 C8 C13 157.8(3) . . . . ?
C2 C3 C4 C5 0.7(3) . . . . ?
Ru1 C3 C4 C5 -63.2(2) . . . . ?
C2 C3 C4 Ru1 63.9(2) . . . . ?
C1 C5 C4 C3 -0.6(3) . . . . ?
Ru1 C5 C4 C3 62.8(2) . . . . ?
C1 C5 C4 Ru1 -63.4(2) . . . . ?
C21 C20 C25 C24 -1.6(5) . . . . ?
P1 C20 C25 C24 -174.2(3) . . . . ?
C25 C20 C21 C22 -0.3(5) . . . . ?
P1 C20 C21 C22 172.5(3) . . . . ?
C32 P2 C26 C27 141.5(3) . . . . ?
C38 P2 C26 C27 35.7(4) . . . . ?
Ru1 P2 C26 C27 -86.8(3) . . . . ?
C32 P2 C26 C31 -39.4(3) . . . . ?
C38 P2 C26 C31 -145.2(3) . . . . ?
Ru1 P2 C26 C31 92.3(3) . . . . ?
C26 P2 C38 C43 -74.0(3) . . . . ?
C32 P2 C38 C43 -177.5(3) . . . . ?
Ru1 P2 C38 C43 57.4(3) . . . . ?
C26 P2 C38 C39 109.4(3) . . . . ?
C32 P2 C38 C39 5.9(4) . . . . ?
Ru1 P2 C38 C39 -119.2(3) . . . . ?
C8 C9 C10 C11 -0.6(6) . . . . ?
C19 C14 C15 C16 -0.4(6) . . . . ?
P1 C14 C15 C16 171.4(3) . . . . ?
C20 C25 C24 C23 1.6(6) . . . . ?
C2 C1 C6 O1 0.9(5) . . . . ?
C5 C1 C6 O1 177.5(3) . . . . ?
Ru1 C1 C6 O1 -91.2(4) . . . . ?
C2 C1 C6 C7 -179.4(3) . . . . ?
C5 C1 C6 C7 -2.7(5) . . . . ?
Ru1 C1 C6 C7 88.5(4) . . . . ?
C9 C10 C11 C12 0.8(7) . . . . ?
C39 C38 C43 C42 -0.4(7) . . . . ?
P2 C38 C43 C42 -177.1(4) . . . . ?
C31 C26 C27 C28 1.0(7) . . . . ?
P2 C26 C27 C28 -179.9(4) . . . . ?
C32 C33 C34 C35 1.6(6) . . . . ?
C15 C14 C19 C18 -0.5(7) . . . . ?
P1 C14 C19 C18 -171.9(4) . . . . ?
C27 C26 C31 C30 -0.8(7) . . . . ?
P2 C26 C31 C30 -180.0(4) . . . . ?
C25 C24 C23 C22 0.3(6) . . . . ?
C20 C21 C22 C23 2.1(6) . . . . ?
C24 C23 C22 C21 -2.1(7) . . . . ?
C43 C38 C39 C40 -0.5(6) . . . . ?
P2 C38 C39 C40 176.1(4) . . . . ?
C14 C15 C16 C17 0.0(7) . . . . ?
C15 C16 C17 C18 1.3(8) . . . . ?
C10 C11 C12 C13 -0.3(8) . . . . ?
C9 C8 C13 C12 0.6(7) . . . . ?
P1 C8 C13 C12 177.1(4) . . . . ?
C11 C12 C13 C8 -0.4(9) . . . . ?
C33 C32 C37 C36 0.7(7) . . . . ?
P2 C32 C37 C36 179.3(4) . . . . ?
C33 C34 C35 C36 -1.2(7) . . . . ?
C26 C31 C30 C29 -0.8(8) . . . . ?
C34 C35 C36 C37 0.6(9) . . . . ?
C32 C37 C36 C35 -0.3(9) . . . . ?
C14 C19 C18 C17 1.8(9) . . . . ?
C16 C17 C18 C19 -2.2(9) . . . . ?
C38 C43 C42 C41 0.3(8) . . . . ?
C31 C30 C29 C28 2.2(9) . . . . ?
C30 C29 C28 C27 -2.0(10) . . . . ?
C26 C27 C28 C29 0.4(9) . . . . ?
C38 C39 C40 C41 1.6(8) . . . . ?
C39 C40 C41 C42 -1.6(9) . . . . ?
C43 C42 C41 C40 0.7(9) . . . . ?
